data_4078866
loop_
_publ_author_name
'Baillie, Sharon E.'
'Clegg, William'
'Garc\?\'ia-\'Alvarez, Pablo'
'Hevia, Eva'
'Kennedy, Alan R.'
'Klett, Jan'
'Russo, Luca'

_publ_section_title
;
 Synthesis, Structural Elucidation, and Diffusion-Ordered NMR Studies of
 Homoleptic Alkyllithium Magnesiates: Donor-Controlled Structural
 Variations in Mixed-Metal Chemistry
;
_journal_issue 14
_journal_name_full Organometallics
_journal_page_first 5131
_journal_paper_doi 10.1021/om300477m
_journal_volume 31
_journal_year 2012
_chemical_formula_sum 'C16 H40 Li Mg O Si3'
_chemical_formula_weight 364.34
_chemical_name_systematic
; 
 ? 
;
_space_group_IT_number 19
_symmetry_cell_setting orthorhombic
_symmetry_space_group_name_Hall 'P 2ac 2ab'
_symmetry_space_group_name_H-M 'P 21 21 21'
_atom_sites_solution_hydrogens geom
_atom_sites_solution_primary direct
_atom_sites_solution_secondary difmap
_audit_creation_method SHELXL-97
_cell_angle_alpha 90.00
_cell_angle_beta 90.00
_cell_angle_gamma 90.00
_cell_formula_units_Z 12
_cell_length_a 30.8877(9)
_cell_length_b 12.9370(2)
_cell_length_c 18.9561(3)
_cell_measurement_reflns_used 1119
_cell_measurement_temperature 123(2)
_cell_measurement_theta_max 30.13
_cell_measurement_theta_min 4.03
_cell_volume 7574.7(3)
_computing_structure_refinement 'SHELXL-97 (Sheldrick, 1997)'
_computing_structure_solution 'SHELXS-97 (Sheldrick, 1990)'
_diffrn_ambient_temperature 123(2)
_diffrn_detector_area_resol_mean 12.4
_diffrn_measured_fraction_theta_full 0.997
_diffrn_measured_fraction_theta_max 0.997
_diffrn_measurement_device_type 'Oxford Diffraction Gemini S'
_diffrn_measurement_method '\w scans'
_diffrn_radiation_monochromator graphite
_diffrn_radiation_source 'fine-focus sealed tube'
_diffrn_radiation_type MoK\a
_diffrn_radiation_wavelength 0.71073
_diffrn_reflns_av_R_equivalents 0.0488
_diffrn_reflns_av_sigmaI/netI 0.0627
_diffrn_reflns_limit_h_max 38
_diffrn_reflns_limit_h_min -38
_diffrn_reflns_limit_k_max 15
_diffrn_reflns_limit_k_min -15
_diffrn_reflns_limit_l_max 23
_diffrn_reflns_limit_l_min -23
_diffrn_reflns_number 33974
_diffrn_reflns_theta_full 26.00
_diffrn_reflns_theta_max 26.00
_diffrn_reflns_theta_min 2.75
_exptl_absorpt_coefficient_mu 0.212
_exptl_absorpt_correction_T_max 1.000
_exptl_absorpt_correction_T_min 0.877
_exptl_absorpt_correction_type multi-scan
_exptl_absorpt_process_details
;
CrysAlisPro, Oxford Diffraction Ltd.,
Version 1.171.33.55 (release 05-01-2010 CrysAlis171 .NET)
(compiled Jan  5 2010,16:28:46)
Empirical absorption correction using spherical harmonics,
 implemented in SCALE3 ABSPACK scaling algorithm.
;
_exptl_crystal_colour colourless
_exptl_crystal_density_diffrn 0.958
_exptl_crystal_density_method 'not measured'
_exptl_crystal_description block
_exptl_crystal_F_000 2416
_exptl_crystal_size_max 0.5
_exptl_crystal_size_mid 0.4
_exptl_crystal_size_min 0.3
_refine_diff_density_max 0.563
_refine_diff_density_min -0.482
_refine_diff_density_rms 0.085
_refine_ls_abs_structure_details 'Flack H D (1983), Acta Cryst. A39, 876-881'
_refine_ls_abs_structure_Flack 0.35(17)
_refine_ls_extinction_method none
_refine_ls_goodness_of_fit_ref 1.147
_refine_ls_hydrogen_treatment mixed
_refine_ls_matrix_type full
_refine_ls_number_parameters 664
_refine_ls_number_reflns 14461
_refine_ls_number_restraints 16
_refine_ls_restrained_S_all 1.146
_refine_ls_R_factor_all 0.0970
_refine_ls_R_factor_gt 0.0845
_refine_ls_shift/su_max 0.001
_refine_ls_shift/su_mean 0.000
_refine_ls_structure_factor_coef Fsqd
_refine_ls_weighting_details 'calc w=1/[\s^2^(Fo^2^)+(0.0274P)^2^+24.7642P] where P=(Fo^2^+2Fc^2^)/3'
_refine_ls_weighting_scheme calc
_refine_ls_wR_factor_gt 0.1724
_refine_ls_wR_factor_ref 0.1763
_reflns_number_gt 11908
_reflns_number_total 14461
_reflns_threshold_expression I>2sigma(I)
_cod_data_source_file om300477m_si_001.cif
_cod_data_source_block jksha1_compound_2
_cod_database_code 4078866

loop_
_symmetry_equiv_pos_as_xyz
'x, y, z'
'-x+1/2, -y, z+1/2'
'-x, y+1/2, -z+1/2'
'x+1/2, -y+1/2, -z'

loop_
_atom_site_label
_atom_site_type_symbol
_atom_site_fract_x
_atom_site_fract_y
_atom_site_fract_z
_atom_site_U_iso_or_equiv
_atom_site_adp_type
_atom_site_occupancy
_atom_site_symmetry_multiplicity
_atom_site_calc_flag
_atom_site_refinement_flags
_atom_site_disorder_assembly
_atom_site_disorder_group
Li1 Li 0.8567(3) 0.6705(7) 0.2177(5) 0.030(2) Uani 1 1 d . . .
Mg1 Mg 0.85937(6) 0.87385(14) 0.22794(9) 0.0214(4) Uani 1 1 d . . .
C1 C 0.8910(2) 0.7601(5) 0.3001(3) 0.0280(13) Uani 1 1 d D . .
H1A H 0.9003(18) 0.692(2) 0.289(3) 0.034 Uiso 1 1 d D . .
H1B H 0.8718(15) 0.746(5) 0.338(2) 0.034 Uiso 1 1 d D . .
Si1 Si 0.93908(5) 0.81353(14) 0.34521(9) 0.0336(4) Uani 1 1 d . . .
C11 C 0.9882(2) 0.7985(7) 0.2874(4) 0.058(2) Uani 1 1 d . . .
H11A H 0.9893 0.7277 0.2690 0.087 Uiso 1 1 calc R . .
H11B H 1.0143 0.8125 0.3151 0.087 Uiso 1 1 calc R . .
H11C H 0.9864 0.8474 0.2480 0.087 Uiso 1 1 calc R . .
C12 C 0.9504(3) 0.7486(6) 0.4307(4) 0.054(2) Uani 1 1 d . . .
H12A H 0.9541 0.6743 0.4228 0.081 Uiso 1 1 calc R . .
H12B H 0.9261 0.7600 0.4630 0.081 Uiso 1 1 calc R . .
H12C H 0.9769 0.7773 0.4513 0.081 Uiso 1 1 calc R . .
C13 C 0.9337(2) 0.9561(6) 0.3657(4) 0.055(2) Uani 1 1 d . . .
H13A H 0.9073 0.9677 0.3933 0.082 Uiso 1 1 calc R . .
H13B H 0.9320 0.9952 0.3215 0.082 Uiso 1 1 calc R . .
H13C H 0.9589 0.9791 0.3928 0.082 Uiso 1 1 calc R . .
C2 C 0.8251(2) 0.7819(4) 0.1461(3) 0.0260(13) Uani 1 1 d D . .
H2A H 0.8088(16) 0.728(3) 0.169(3) 0.031 Uiso 1 1 d D . .
H2B H 0.8418(16) 0.740(4) 0.115(2) 0.031 Uiso 1 1 d D . .
Si2 Si 0.79070(6) 0.85555(12) 0.08537(8) 0.0302(4) Uani 1 1 d . . .
C21 C 0.7727(3) 0.7729(5) 0.0081(3) 0.050(2) Uani 1 1 d . . .
H21A H 0.7981 0.7503 -0.0187 0.076 Uiso 1 1 calc R . .
H21B H 0.7536 0.8134 -0.0226 0.076 Uiso 1 1 calc R . .
H21C H 0.7570 0.7123 0.0257 0.076 Uiso 1 1 calc R . .
C22 C 0.7407(2) 0.9049(6) 0.1296(3) 0.0434(17) Uani 1 1 d . . .
H22A H 0.7488 0.9538 0.1669 0.065 Uiso 1 1 calc R . .
H22B H 0.7248 0.8469 0.1503 0.065 Uiso 1 1 calc R . .
H22C H 0.7224 0.9399 0.0948 0.065 Uiso 1 1 calc R . .
C23 C 0.8198(2) 0.9702(6) 0.0469(4) 0.0483(18) Uani 1 1 d . . .
H23A H 0.8292 1.0161 0.0850 0.072 Uiso 1 1 calc R . .
H23B H 0.8003 1.0077 0.0152 0.072 Uiso 1 1 calc R . .
H23C H 0.8452 0.9464 0.0203 0.072 Uiso 1 1 calc R . .
C3 C 0.82321(18) 1.0040(4) 0.2726(3) 0.0246(12) Uani 1 1 d D . .
H3B H 0.8452(13) 1.052(3) 0.285(3) 0.029 Uiso 1 1 d D . .
H3A H 0.8144(17) 1.019(4) 0.2261(15) 0.029 Uiso 1 1 d D . .
Si3 Si 0.78365(5) 0.96356(12) 0.33831(8) 0.0241(3) Uani 1 1 d . . .
C31 C 0.7656(2) 0.8263(4) 0.3273(3) 0.0332(14) Uani 1 1 d . . .
H31A H 0.7908 0.7804 0.3289 0.050 Uiso 1 1 calc R . .
H31B H 0.7509 0.8185 0.2818 0.050 Uiso 1 1 calc R . .
H31C H 0.7456 0.8081 0.3655 0.050 Uiso 1 1 calc R . .
C32 C 0.8083(2) 0.9738(5) 0.4282(3) 0.0408(16) Uani 1 1 d . . .
H32A H 0.8330 0.9265 0.4316 0.061 Uiso 1 1 calc R . .
H32B H 0.7867 0.9554 0.4638 0.061 Uiso 1 1 calc R . .
H32C H 0.8182 1.0448 0.4361 0.061 Uiso 1 1 calc R . .
C33 C 0.73232(19) 1.0443(4) 0.3376(3) 0.0320(14) Uani 1 1 d . . .
H33A H 0.7197 1.0437 0.2902 0.048 Uiso 1 1 calc R . .
H33B H 0.7393 1.1155 0.3511 0.048 Uiso 1 1 calc R . .
H33C H 0.7115 1.0153 0.3713 0.048 Uiso 1 1 calc R . .
O1A O 0.90778(13) 0.9467(3) 0.1716(2) 0.0292(9) Uani 1 1 d . B .
C1A C 0.9168(2) 1.0564(5) 0.1670(4) 0.0447(18) Uani 1 1 d . . .
H1AA H 0.9358 1.0787 0.2063 0.054 Uiso 1 1 calc R A 1
H1AB H 0.8896 1.0969 0.1688 0.054 Uiso 1 1 calc R A 1
C2A C 0.9390(4) 1.0708(9) 0.0976(7) 0.030(3) Uiso 0.50 1 d P B 1
H2A1 H 0.9569 1.1343 0.0969 0.036 Uiso 0.50 1 calc PR B 1
H2A2 H 0.9181 1.0727 0.0580 0.036 Uiso 0.50 1 calc PR B 1
C3A C 0.9671(5) 0.9727(11) 0.0956(8) 0.033(4) Uiso 0.50 1 d P B 1
H3A1 H 0.9914 0.9762 0.1296 0.039 Uiso 0.50 1 calc PR B 1
H3A2 H 0.9785 0.9586 0.0478 0.039 Uiso 0.50 1 calc PR B 1
C4A C 0.9325(2) 0.8926(5) 0.1181(3) 0.0356(15) Uani 1 1 d . . .
H4AA H 0.9139 0.8730 0.0777 0.043 Uiso 1 1 calc R B 1
H4AB H 0.9462 0.8296 0.1377 0.043 Uiso 1 1 calc R B 1
Li2 Li 0.7995(3) 1.1667(7) 0.2747(5) 0.027(2) Uani 1 1 d . . .
Mg2 Mg 0.79910(6) 1.37073(13) 0.25478(9) 0.0192(4) Uani 1 1 d . . .
C4 C 0.7667(2) 1.2499(4) 0.1895(3) 0.0267(13) Uani 1 1 d D . .
H4A H 0.7482(15) 1.213(4) 0.221(3) 0.032 Uiso 1 1 d D . .
H4B H 0.7825(16) 1.193(3) 0.171(3) 0.032 Uiso 1 1 d D . .
Si4 Si 0.73799(6) 1.29867(13) 0.11172(9) 0.0310(4) Uani 1 1 d . . .
C41 C 0.6855(2) 1.2282(7) 0.0963(4) 0.060(2) Uani 1 1 d . . .
H41A H 0.6913 1.1544 0.0898 0.090 Uiso 1 1 calc R . .
H41B H 0.6714 1.2558 0.0540 0.090 Uiso 1 1 calc R . .
H41C H 0.6664 1.2379 0.1371 0.090 Uiso 1 1 calc R . .
C42 C 0.7709(2) 1.2782(6) 0.0304(4) 0.0498(19) Uani 1 1 d . . .
H42A H 0.7995 1.3094 0.0366 0.075 Uiso 1 1 calc R . .
H42B H 0.7563 1.3105 -0.0099 0.075 Uiso 1 1 calc R . .
H42C H 0.7741 1.2039 0.0217 0.075 Uiso 1 1 calc R . .
C43 C 0.7238(2) 1.4401(5) 0.1206(4) 0.0469(18) Uani 1 1 d . . .
H43A H 0.7503 1.4814 0.1204 0.070 Uiso 1 1 calc R . .
H43B H 0.7082 1.4512 0.1650 0.070 Uiso 1 1 calc R . .
H43C H 0.7053 1.4609 0.0810 0.070 Uiso 1 1 calc R . .
C5 C 0.8289(2) 1.2836(4) 0.3439(3) 0.0269(12) Uani 1 1 d D . .
H5A H 0.8099(15) 1.242(4) 0.372(3) 0.032 Uiso 1 1 d D . .
H5B H 0.8484(15) 1.234(4) 0.326(3) 0.032 Uiso 1 1 d D . .
Si5 Si 0.86002(6) 1.36303(14) 0.40575(8) 0.0328(4) Uani 1 1 d . . .
C51 C 0.8729(3) 1.2921(7) 0.4883(4) 0.066(2) Uani 1 1 d . . .
H51A H 0.8460 1.2774 0.5140 0.099 Uiso 1 1 calc R . .
H51B H 0.8919 1.3345 0.5179 0.099 Uiso 1 1 calc R . .
H51C H 0.8874 1.2270 0.4767 0.099 Uiso 1 1 calc R . .
C52 C 0.9127(2) 1.4051(6) 0.3667(4) 0.053(2) Uani 1 1 d . . .
H52A H 0.9073 1.4430 0.3228 0.079 Uiso 1 1 calc R . .
H52B H 0.9306 1.3442 0.3567 0.079 Uiso 1 1 calc R . .
H52C H 0.9279 1.4501 0.4001 0.079 Uiso 1 1 calc R . .
C53 C 0.8296(2) 1.4823(6) 0.4328(4) 0.0510(19) Uani 1 1 d . . .
H53A H 0.8008 1.4628 0.4498 0.076 Uiso 1 1 calc R . .
H53B H 0.8268 1.5286 0.3922 0.076 Uiso 1 1 calc R . .
H53C H 0.8454 1.5176 0.4705 0.076 Uiso 1 1 calc R . .
C6 C 0.83505(18) 1.5080(4) 0.2179(3) 0.0227(12) Uani 1 1 d . . .
Si6 Si 0.87505(5) 1.47060(12) 0.15059(9) 0.0261(3) Uani 1 1 d . . .
C61 C 0.8523(2) 1.4998(5) 0.0610(3) 0.0358(15) Uani 1 1 d . . .
H61A H 0.8226 1.4733 0.0580 0.054 Uiso 1 1 calc R . .
H61B H 0.8702 1.4665 0.0248 0.054 Uiso 1 1 calc R . .
H61C H 0.8522 1.5747 0.0534 0.054 Uiso 1 1 calc R . .
C62 C 0.9281(2) 1.5422(6) 0.1593(4) 0.0462(17) Uani 1 1 d . . .
H62A H 0.9383 1.5381 0.2083 0.069 Uiso 1 1 calc R . .
H62B H 0.9240 1.6148 0.1462 0.069 Uiso 1 1 calc R . .
H62C H 0.9497 1.5107 0.1281 0.069 Uiso 1 1 calc R . .
C63 C 0.8888(2) 1.3290(5) 0.1540(3) 0.0351(14) Uani 1 1 d . . .
H63A H 0.9012 1.3124 0.2002 0.053 Uiso 1 1 calc R . .
H63B H 0.9099 1.3129 0.1169 0.053 Uiso 1 1 calc R . .
H63C H 0.8625 1.2881 0.1466 0.053 Uiso 1 1 calc R . .
O1B O 0.74552(13) 1.4412(3) 0.3012(2) 0.0271(9) Uani 1 1 d . D .
C1B C 0.7358(2) 1.5504(4) 0.3082(3) 0.0356(15) Uani 1 1 d . . .
H1BA H 0.7346 1.5839 0.2613 0.043 Uiso 1 1 calc R C 1
H1BB H 0.7582 1.5855 0.3370 0.043 Uiso 1 1 calc R C 1
C2B C 0.6925(4) 1.5563(9) 0.3440(7) 0.023(3) Uiso 0.50 1 d P D 1
H2B1 H 0.6683 1.5490 0.3099 0.028 Uiso 0.50 1 calc PR D 1
H2B2 H 0.6890 1.6214 0.3709 0.028 Uiso 0.50 1 calc PR D 1
C3B C 0.6961(4) 1.4582(10) 0.3949(7) 0.033(3) Uiso 0.50 1 d P D 1
H3B1 H 0.7165 1.4702 0.4344 0.039 Uiso 0.50 1 calc PR D 1
H3B2 H 0.6676 1.4367 0.4137 0.039 Uiso 0.50 1 calc PR D 1
C4B C 0.7140(2) 1.3815(5) 0.3410(4) 0.0482(18) Uani 1 1 d . . .
H4BA H 0.7279 1.3220 0.3648 0.058 Uiso 1 1 calc R D 1
H4BB H 0.6907 1.3557 0.3098 0.058 Uiso 1 1 calc R D 1
Li3 Li 0.9697(3) 0.3303(8) 0.7218(6) 0.035(2) Uani 1 1 d . . .
Mg3 Mg 0.97933(6) 0.12897(14) 0.72874(9) 0.0213(4) Uani 1 1 d . E .
C7 C 1.0063(2) 0.2352(4) 0.6470(3) 0.0267(13) Uani 1 1 d D . .
H7A H 1.0267(15) 0.275(4) 0.673(3) 0.032 Uiso 1 1 d D . .
H7B H 0.9904(16) 0.290(3) 0.627(3) 0.032 Uiso 1 1 d D . .
Si7 Si 1.03338(6) 0.17585(12) 0.57009(9) 0.0314(4) Uani 1 1 d . . .
C71 C 0.9990(2) 0.1935(6) 0.4890(4) 0.0514(19) Uani 1 1 d . . .
H71A H 0.9917 0.2668 0.4835 0.077 Uiso 1 1 calc R . .
H71B H 0.9723 0.1531 0.4939 0.077 Uiso 1 1 calc R . .
H71C H 1.0150 0.1697 0.4474 0.077 Uiso 1 1 calc R . .
C72 C 1.0874(2) 0.2379(5) 0.5527(4) 0.0409(16) Uani 1 1 d . . .
H72A H 1.1056 0.2319 0.5948 0.061 Uiso 1 1 calc R . .
H72B H 1.0832 0.3110 0.5412 0.061 Uiso 1 1 calc R . .
H72C H 1.1015 0.2030 0.5130 0.061 Uiso 1 1 calc R . .
C73 C 1.0436(3) 0.0325(5) 0.5781(4) 0.051(2) Uani 1 1 d . . .
H73A H 1.0649 0.0200 0.6155 0.077 Uiso 1 1 calc R . .
H73B H 1.0548 0.0059 0.5332 0.077 Uiso 1 1 calc R . .
H73C H 1.0165 -0.0029 0.5899 0.077 Uiso 1 1 calc R . .
C8 C 1.01721(18) -0.0013(4) 0.7678(3) 0.0204(11) Uani 1 1 d D . .
H8A H 1.0205(16) -0.037(4) 0.7242(17) 0.024 Uiso 1 1 d D . .
H8B H 0.9984(14) -0.038(4) 0.799(2) 0.024 Uiso 1 1 d D . .
Si8 Si 1.06652(6) 0.02909(14) 0.81638(10) 0.0341(4) Uani 1 1 d . . .
C81 C 1.1014(5) 0.1241(12) 0.7592(8) 0.043(4) Uiso 0.50 1 d P E 1
H81A H 1.1279 0.1421 0.7849 0.064 Uiso 0.50 1 calc PR E 1
H81B H 1.0847 0.1870 0.7497 0.064 Uiso 0.50 1 calc PR E 1
H81C H 1.1090 0.0907 0.7145 0.064 Uiso 0.50 1 calc PR E 1
C82 C 1.0588(5) 0.0807(12) 0.9021(8) 0.038(3) Uiso 0.50 1 d P E 1
H82A H 1.0448 0.0289 0.9321 0.057 Uiso 0.50 1 calc PR E 1
H82B H 1.0406 0.1425 0.8992 0.057 Uiso 0.50 1 calc PR E 1
H82C H 1.0870 0.0993 0.9224 0.057 Uiso 0.50 1 calc PR E 1
C83 C 1.1059(2) -0.0819(5) 0.8228(4) 0.0437(17) Uani 1 1 d . E .
H83A H 1.0921 -0.1397 0.8477 0.065 Uiso 1 1 calc R . .
H83B H 1.1317 -0.0597 0.8488 0.065 Uiso 1 1 calc R . .
H83C H 1.1142 -0.1040 0.7753 0.065 Uiso 1 1 calc R . .
C9 C 0.9514(2) 0.2293(4) 0.8121(3) 0.0280(13) Uani 1 1 d D . .
H9A H 0.9434(18) 0.299(2) 0.807(3) 0.034 Uiso 1 1 d D . .
H9B H 0.9742(14) 0.247(4) 0.843(3) 0.034 Uiso 1 1 d D . .
Si9 Si 0.90775(6) 0.16795(13) 0.86226(10) 0.0364(4) Uani 1 1 d . . .
C91 C 0.8957(3) 0.2350(8) 0.9457(4) 0.079(3) Uani 1 1 d . . .
H91A H 0.9205 0.2291 0.9776 0.118 Uiso 1 1 calc R . .
H91B H 0.8702 0.2034 0.9678 0.118 Uiso 1 1 calc R . .
H91C H 0.8898 0.3081 0.9362 0.118 Uiso 1 1 calc R . .
C92 C 0.8563(2) 0.1690(7) 0.8070(5) 0.068(2) Uani 1 1 d . . .
H92A H 0.8500 0.2400 0.7921 0.102 Uiso 1 1 calc R . .
H92B H 0.8322 0.1424 0.8351 0.102 Uiso 1 1 calc R . .
H92C H 0.8604 0.1253 0.7653 0.102 Uiso 1 1 calc R . .
C93 C 0.9186(3) 0.0301(6) 0.8823(5) 0.066(3) Uani 1 1 d . . .
H93A H 0.9466 0.0239 0.9063 0.099 Uiso 1 1 calc R . .
H93B H 0.9192 -0.0096 0.8383 0.099 Uiso 1 1 calc R . .
H93C H 0.8957 0.0032 0.9131 0.099 Uiso 1 1 calc R . .
O1C O 0.92990(13) 0.0498(3) 0.6763(2) 0.0326(10) Uani 1 1 d . . .
C1C C 0.9044(2) 0.0993(6) 0.6212(4) 0.049(2) Uani 1 1 d . G .
H1CA H 0.8831 0.1468 0.6431 0.059 Uiso 1 1 calc R F 1
H1CB H 0.9237 0.1408 0.5907 0.059 Uiso 1 1 calc R F 1
C2C C 0.8826(5) 0.0268(13) 0.5801(9) 0.051(4) Uiso 0.50 1 d P G 1
H2C1 H 0.8788 0.0513 0.5311 0.061 Uiso 0.50 1 calc PR G 1
H2C2 H 0.8539 0.0097 0.6004 0.061 Uiso 0.50 1 calc PR G 1
C3C C 0.9130(5) -0.0642(13) 0.5837(8) 0.040(4) Uiso 0.50 1 d P G 1
H3C1 H 0.8980 -0.1299 0.5726 0.048 Uiso 0.50 1 calc PR G 1
H3C2 H 0.9379 -0.0555 0.5513 0.048 Uiso 0.50 1 calc PR G 1
C4C C 0.9269(5) -0.0602(12) 0.6591(9) 0.039(4) Uiso 0.50 1 d P G 1
H4C1 H 0.9054 -0.0949 0.6898 0.046 Uiso 0.50 1 calc PR G 1
H4C2 H 0.9553 -0.0945 0.6654 0.046 Uiso 0.50 1 calc PR G 1
C81A C 1.0930(5) 0.1456(13) 0.7855(9) 0.049(4) Uiso 0.50 1 d P E 2
H81D H 1.1215 0.1518 0.8080 0.074 Uiso 0.50 1 calc PR E 2
H81E H 1.0753 0.2059 0.7977 0.074 Uiso 0.50 1 calc PR E 2
H81F H 1.0967 0.1422 0.7342 0.074 Uiso 0.50 1 calc PR E 2
C82A C 1.0481(6) 0.0479(15) 0.9140(9) 0.059(5) Uiso 0.50 1 d P E 2
H82D H 1.0340 0.1153 0.9191 0.088 Uiso 0.50 1 calc PR E 2
H82E H 1.0734 0.0447 0.9452 0.088 Uiso 0.50 1 calc PR E 2
H82F H 1.0277 -0.0070 0.9269 0.088 Uiso 0.50 1 calc PR E 2
C7C C 0.8997(6) 0.0049(15) 0.5659(10) 0.058(5) Uiso 0.50 1 d P G 2
H7C1 H 0.8689 -0.0065 0.5536 0.070 Uiso 0.50 1 calc PR G 2
H7C2 H 0.9160 0.0196 0.5221 0.070 Uiso 0.50 1 calc PR G 2
C5A C 0.9586(6) 1.0635(14) 0.1253(10) 0.066(5) Uiso 0.50 1 d P B 2
H5A1 H 0.9841 1.0595 0.1568 0.079 Uiso 0.50 1 calc PR B 2
H5A2 H 0.9599 1.1286 0.0980 0.079 Uiso 0.50 1 calc PR B 2
C6A C 0.9564(5) 0.9704(13) 0.0768(8) 0.041(4) Uiso 0.50 1 d P B 2
H6A1 H 0.9409 0.9874 0.0326 0.049 Uiso 0.50 1 calc PR B 2
H6A2 H 0.9858 0.9454 0.0649 0.049 Uiso 0.50 1 calc PR B 2
C5C C 0.9190(5) -0.0582(11) 0.6830(8) 0.036(4) Uiso 0.50 1 d P G 2
H5C1 H 0.8902 -0.0677 0.7050 0.043 Uiso 0.50 1 calc PR G 2
H5C2 H 0.9410 -0.0960 0.7109 0.043 Uiso 0.50 1 calc PR G 2
C6C C 0.9190(6) -0.0934(14) 0.6049(9) 0.051(5) Uiso 0.50 1 d P G 2
H6C1 H 0.9005 -0.1549 0.5980 0.062 Uiso 0.50 1 calc PR G 2
H6C2 H 0.9487 -0.1090 0.5883 0.062 Uiso 0.50 1 calc PR G 2
C5B C 0.6819(5) 1.4589(13) 0.3667(10) 0.057(4) Uiso 0.50 1 d P D 2
H5B1 H 0.6567 1.4618 0.3345 0.069 Uiso 0.50 1 calc PR D 2
H5B2 H 0.6715 1.4397 0.4143 0.069 Uiso 0.50 1 calc PR D 2
C6B C 0.7024(7) 1.5531(16) 0.3688(11) 0.072(6) Uiso 0.50 1 d P D 2
H6B1 H 0.7171 1.5631 0.4147 0.087 Uiso 0.50 1 calc PR D 2
H6B2 H 0.6815 1.6099 0.3617 0.087 Uiso 0.50 1 calc PR D 2

loop_
_atom_site_aniso_label
_atom_site_aniso_U_11
_atom_site_aniso_U_22
_atom_site_aniso_U_33
_atom_site_aniso_U_23
_atom_site_aniso_U_13
_atom_site_aniso_U_12
Li1 0.048(6) 0.014(4) 0.026(5) 0.008(4) -0.008(4) -0.005(4)
Mg1 0.0299(10) 0.0161(9) 0.0183(9) 0.0002(8) 0.0007(8) 0.0008(8)
C1 0.033(3) 0.022(3) 0.029(3) 0.002(3) -0.004(3) 0.000(3)
Si1 0.0334(9) 0.0377(10) 0.0296(9) -0.0029(8) -0.0080(7) 0.0005(8)
C11 0.037(4) 0.077(6) 0.060(5) 0.002(5) -0.001(4) -0.001(4)
C12 0.059(5) 0.069(5) 0.034(4) -0.001(4) -0.011(4) 0.005(4)
C13 0.053(4) 0.046(4) 0.065(5) -0.004(4) -0.022(4) -0.013(4)
C2 0.044(3) 0.016(3) 0.018(3) -0.013(2) -0.003(3) 0.000(2)
Si2 0.0485(10) 0.0208(8) 0.0214(8) -0.0053(7) -0.0085(7) 0.0053(7)
C21 0.079(6) 0.040(4) 0.032(4) -0.009(3) -0.031(4) 0.006(4)
C22 0.049(4) 0.059(4) 0.022(3) -0.007(3) -0.011(3) 0.015(3)
C23 0.062(5) 0.047(4) 0.036(4) 0.014(3) -0.010(3) 0.004(4)
C3 0.030(3) 0.022(3) 0.021(3) -0.004(2) -0.004(2) 0.000(2)
Si3 0.0321(8) 0.0210(8) 0.0191(8) -0.0008(7) 0.0011(6) -0.0011(7)
C31 0.038(3) 0.013(3) 0.049(4) 0.006(3) 0.003(3) -0.005(2)
C32 0.050(4) 0.036(4) 0.036(4) 0.005(3) -0.001(3) -0.004(3)
C33 0.039(3) 0.018(3) 0.039(4) 0.000(3) 0.008(3) 0.004(3)
O1A 0.042(2) 0.0136(19) 0.032(2) -0.0031(17) 0.0096(19) -0.0021(17)
C1A 0.054(4) 0.030(4) 0.050(4) 0.006(3) 0.017(4) -0.009(3)
C4A 0.051(4) 0.026(3) 0.029(3) -0.006(3) 0.003(3) 0.001(3)
Li2 0.050(6) 0.018(5) 0.014(4) -0.001(4) -0.003(4) -0.003(4)
Mg2 0.0325(10) 0.0121(8) 0.0129(8) -0.0019(7) 0.0021(7) -0.0004(7)
C4 0.050(4) 0.013(3) 0.017(3) -0.005(2) -0.002(3) 0.000(2)
Si4 0.0354(9) 0.0321(9) 0.0253(8) -0.0060(7) -0.0055(7) 0.0019(7)
C41 0.036(4) 0.078(6) 0.065(5) -0.013(5) -0.009(4) -0.006(4)
C42 0.058(5) 0.049(4) 0.042(4) -0.005(4) -0.002(4) 0.001(4)
C43 0.058(5) 0.041(4) 0.042(4) -0.007(3) -0.015(3) 0.012(3)
C5 0.040(3) 0.018(3) 0.023(3) -0.001(2) 0.002(3) 0.002(2)
Si5 0.0456(10) 0.0344(9) 0.0185(8) 0.0001(7) -0.0069(7) -0.0019(8)
C51 0.087(6) 0.070(6) 0.041(4) -0.006(4) -0.023(4) -0.002(5)
C52 0.038(4) 0.065(5) 0.056(5) -0.010(4) -0.006(3) -0.010(4)
C53 0.068(5) 0.054(5) 0.031(4) -0.025(3) -0.005(3) -0.001(4)
C6 0.034(3) 0.012(3) 0.022(3) 0.003(2) 0.004(2) -0.005(2)
Si6 0.0367(9) 0.0170(8) 0.0244(8) 0.0014(7) 0.0085(7) -0.0010(7)
C61 0.065(4) 0.030(3) 0.013(3) 0.003(2) 0.010(3) 0.002(3)
C62 0.037(4) 0.047(4) 0.055(4) -0.010(4) 0.014(3) -0.009(3)
C63 0.041(3) 0.034(3) 0.031(3) 0.000(3) 0.005(3) 0.005(3)
O1B 0.040(2) 0.020(2) 0.022(2) -0.0046(16) 0.0105(17) -0.0009(17)
C1B 0.055(4) 0.018(3) 0.034(3) -0.004(3) 0.010(3) 0.002(3)
C4B 0.046(4) 0.038(4) 0.060(5) 0.024(4) 0.024(4) 0.005(3)
Li3 0.039(5) 0.030(5) 0.037(6) 0.006(5) 0.007(5) -0.001(5)
Mg3 0.0289(10) 0.0145(9) 0.0204(9) 0.0013(8) 0.0018(8) 0.0014(7)
C7 0.044(4) 0.010(3) 0.025(3) 0.002(2) 0.008(3) 0.002(2)
Si7 0.0452(10) 0.0168(7) 0.0321(9) -0.0005(7) 0.0152(8) 0.0018(7)
C71 0.058(5) 0.057(5) 0.039(4) -0.009(4) 0.008(3) -0.002(4)
C72 0.047(4) 0.035(4) 0.041(4) 0.007(3) 0.016(3) 0.003(3)
C73 0.073(5) 0.028(3) 0.053(4) 0.000(3) 0.038(4) 0.001(3)
C8 0.038(3) 0.009(2) 0.014(3) -0.003(2) -0.002(2) 0.001(2)
Si8 0.0414(10) 0.0236(9) 0.0372(10) -0.0065(8) -0.0124(8) 0.0020(8)
C83 0.033(3) 0.037(4) 0.061(5) 0.000(4) -0.010(3) 0.001(3)
C9 0.039(3) 0.010(3) 0.034(3) -0.001(2) 0.005(3) 0.001(2)
Si9 0.0463(10) 0.0229(9) 0.0400(10) 0.0052(8) 0.0211(8) 0.0021(8)
C91 0.108(8) 0.086(7) 0.042(5) 0.010(5) 0.040(5) 0.006(6)
C92 0.038(4) 0.071(6) 0.095(7) 0.015(5) 0.013(4) -0.008(4)
C93 0.073(6) 0.052(5) 0.073(6) 0.026(5) 0.046(5) 0.007(4)
O1C 0.042(2) 0.027(2) 0.029(2) 0.0019(18) -0.0102(19) -0.0034(19)
C1C 0.047(4) 0.056(5) 0.044(4) 0.030(4) -0.016(3) -0.003(3)

loop_
_atom_type_symbol
_atom_type_description
_atom_type_scat_dispersion_real
_atom_type_scat_dispersion_imag
_atom_type_scat_source
C C 0.0033 0.0016 'International Tables Vol C Tables 4.2.6.8 and 6.1.1.4'
H H 0.0000 0.0000 'International Tables Vol C Tables 4.2.6.8 and 6.1.1.4'
Li Li -0.0003 0.0001 'International Tables Vol C Tables 4.2.6.8 and 6.1.1.4'
O O 0.0106 0.0060 'International Tables Vol C Tables 4.2.6.8 and 6.1.1.4'
Mg Mg 0.0486 0.0363 'International Tables Vol C Tables 4.2.6.8 and 6.1.1.4'
Si Si 0.0817 0.0704 'International Tables Vol C Tables 4.2.6.8 and 6.1.1.4'

loop_
_geom_angle_atom_site_label_1
_geom_angle_atom_site_label_2
_geom_angle_atom_site_label_3
_geom_angle
_geom_angle_site_symmetry_1
_geom_angle_site_symmetry_3
C2 Li1 C6 119.3(5) . 1_545
C2 Li1 C1 107.7(4) . .
C6 Li1 C1 130.0(5) 1_545 .
C2 Li1 H1A 130.2(12) . .
C6 Li1 H1A 110.4(12) 1_545 .
C1 Li1 H1A 25.1(6) . .
C2 Li1 H2A 25.6(6) . .
C6 Li1 H2A 98.0(12) 1_545 .
C1 Li1 H2A 120.9(17) . .
H1A Li1 H2A 146.0(18) . .
C2 Li1 H2B 25.0(6) . .
C6 Li1 H2B 109.2(14) 1_545 .
C1 Li1 H2B 120.8(15) . .
H1A Li1 H2B 135(2) . .
H2A Li1 H2B 40.6(16) . .
O1A Mg1 C3 102.6(2) . .
O1A Mg1 C2 103.2(2) . .
C3 Mg1 C2 116.0(2) . .
O1A Mg1 C1 107.4(2) . .
C3 Mg1 C1 119.5(2) . .
C2 Mg1 C1 106.5(2) . .
O1A Mg1 H3A 93.2(13) . .
C3 Mg1 H3A 23.8(7) . .
C2 Mg1 H3A 97.8(10) . .
C1 Mg1 H3A 143.0(7) . .
Si1 C1 Li1 155.1(5) . .
Si1 C1 Mg1 112.9(3) . .
Li1 C1 Mg1 72.7(3) . .
Si1 C1 H1A 102(4) . .
Li1 C1 H1A 60(4) . .
Mg1 C1 H1A 128(4) . .
Si1 C1 H1B 103(4) . .
Li1 C1 H1B 97(4) . .
Mg1 C1 H1B 108(4) . .
H1A C1 H1B 100(5) . .
C1 Si1 C12 112.7(3) . .
C1 Si1 C11 109.8(3) . .
C12 Si1 C11 108.0(4) . .
C1 Si1 C13 112.9(3) . .
C12 Si1 C13 106.2(4) . .
C11 Si1 C13 106.9(4) . .
Si1 C11 H11A 109.5 . .
Si1 C11 H11B 109.5 . .
H11A C11 H11B 109.5 . .
Si1 C11 H11C 109.5 . .
H11A C11 H11C 109.5 . .
H11B C11 H11C 109.5 . .
Si1 C12 H12A 109.5 . .
Si1 C12 H12B 109.5 . .
H12A C12 H12B 109.5 . .
Si1 C12 H12C 109.5 . .
H12A C12 H12C 109.5 . .
H12B C12 H12C 109.5 . .
Si1 C13 H13A 109.5 . .
Si1 C13 H13B 109.5 . .
H13A C13 H13B 109.5 . .
Si1 C13 H13C 109.5 . .
H13A C13 H13C 109.5 . .
H13B C13 H13C 109.5 . .
Si2 C2 Li1 169.0(4) . .
Si2 C2 Mg1 115.9(3) . .
Li1 C2 Mg1 73.1(3) . .
Si2 C2 H2A 110(4) . .
Li1 C2 H2A 59(4) . .
Mg1 C2 H2A 109(4) . .
Si2 C2 H2B 103(4) . .
Li1 C2 H2B 77(4) . .
Mg1 C2 H2B 119(4) . .
H2A C2 H2B 99(5) . .
C2 Si2 C22 112.0(3) . .
C2 Si2 C23 112.1(3) . .
C22 Si2 C23 107.4(3) . .
C2 Si2 C21 111.2(3) . .
C22 Si2 C21 107.3(3) . .
C23 Si2 C21 106.6(3) . .
Si2 C21 H21A 109.5 . .
Si2 C21 H21B 109.5 . .
H21A C21 H21B 109.5 . .
Si2 C21 H21C 109.5 . .
H21A C21 H21C 109.5 . .
H21B C21 H21C 109.5 . .
Si2 C22 H22A 109.5 . .
Si2 C22 H22B 109.5 . .
H22A C22 H22B 109.5 . .
Si2 C22 H22C 109.5 . .
H22A C22 H22C 109.5 . .
H22B C22 H22C 109.5 . .
Si2 C23 H23A 109.5 . .
Si2 C23 H23B 109.5 . .
H23A C23 H23B 109.5 . .
Si2 C23 H23C 109.5 . .
H23A C23 H23C 109.5 . .
H23B C23 H23C 109.5 . .
Si3 C3 Mg1 112.7(3) . .
Si3 C3 Li2 92.2(3) . .
Mg1 C3 Li2 154.2(4) . .
Si3 C3 H3B 120(4) . .
Mg1 C3 H3B 103(3) . .
Li2 C3 H3B 68(3) . .
Si3 C3 H3A 120(3) . .
Mg1 C3 H3A 87(4) . .
Li2 C3 H3A 74(4) . .
H3B C3 H3A 108(5) . .
C3 Si3 C32 109.2(3) . .
C3 Si3 C31 113.4(3) . .
C32 Si3 C31 106.9(3) . .
C3 Si3 C33 113.4(3) . .
C32 Si3 C33 107.9(3) . .
C31 Si3 C33 105.8(3) . .
Si3 C31 H31A 109.5 . .
Si3 C31 H31B 109.5 . .
H31A C31 H31B 109.5 . .
Si3 C31 H31C 109.5 . .
H31A C31 H31C 109.5 . .
H31B C31 H31C 109.5 . .
Si3 C32 H32A 109.5 . .
Si3 C32 H32B 109.5 . .
H32A C32 H32B 109.5 . .
Si3 C32 H32C 109.5 . .
H32A C32 H32C 109.5 . .
H32B C32 H32C 109.5 . .
Si3 C33 H33A 109.5 . .
Si3 C33 H33B 109.5 . .
H33A C33 H33B 109.5 . .
Si3 C33 H33C 109.5 . .
H33A C33 H33C 109.5 . .
H33B C33 H33C 109.5 . .
C4A O1A C1A 109.2(4) . .
C4A O1A Mg1 121.6(3) . .
C1A O1A Mg1 128.1(4) . .
O1A C1A C2A 105.2(7) . .
O1A C1A C5A 104.7(8) . .
O1A C1A H1AA 110.7 . .
C2A C1A H1AA 110.7 . .
C5A C1A H1AA 82.6 . .
O1A C1A H1AB 110.7 . .
C2A C1A H1AB 110.7 . .
C5A C1A H1AB 135.0 . .
H1AA C1A H1AB 108.8 . .
C1A C2A C3A 100.2(9) . .
C1A C2A H2A1 111.7 . .
C3A C2A H2A1 111.7 . .
C1A C2A H2A2 111.7 . .
C3A C2A H2A2 111.7 . .
H2A1 C2A H2A2 109.5 . .
C2A C3A C4A 99.0(9) . .
C2A C3A H3A1 112.0 . .
C4A C3A H3A1 112.0 . .
C2A C3A H3A2 112.0 . .
C4A C3A H3A2 112.0 . .
H3A1 C3A H3A2 109.7 . .
O1A C4A C6A 107.9(7) . .
O1A C4A C3A 103.5(7) . .
C6A C4A C3A 18.3(8) . .
O1A C4A H4AA 111.1 . .
C6A C4A H4AA 93.2 . .
C3A C4A H4AA 111.1 . .
O1A C4A H4AB 111.1 . .
C6A C4A H4AB 123.2 . .
C3A C4A H4AB 111.1 . .
H4AA C4A H4AB 109.0 . .
C4 Li2 C5 107.0(4) . .
C4 Li2 C3 127.1(5) . .
C5 Li2 C3 121.7(5) . .
C4 Li2 H3B 138.1(16) . .
C5 Li2 H3B 99.0(9) . .
C3 Li2 H3B 25.1(6) . .
C4 Li2 H3A 102.5(7) . .
C5 Li2 H3A 140.5(13) . .
C3 Li2 H3A 24.7(6) . .
H3B Li2 H3A 42.3(14) . .
C4 Li2 H4A 25.7(6) . .
C5 Li2 H4A 115.7(17) . .
C3 Li2 H4A 122.5(17) . .
H3B Li2 H4A 145(2) . .
H3A Li2 H4A 102(2) . .
C4 Li2 H4B 25.7(6) . .
C5 Li2 H4B 124.1(14) . .
C3 Li2 H4B 102.8(8) . .
H3B Li2 H4B 112.7(17) . .
H3A Li2 H4B 78.1(10) . .
H4A Li2 H4B 41.6(15) . .
C4 Li2 H5A 119.1(16) . .
C5 Li2 H5A 25.6(6) . .
C3 Li2 H5A 113.8(15) . .
H3B Li2 H5A 98(2) . .
H3A Li2 H5A 138.3(17) . .
H4A Li2 H5A 116(2) . .
H4B Li2 H5A 142.6(17) . .
C4 Li2 H5B 119.7(16) . .
C5 Li2 H5B 25.6(6) . .
C3 Li2 H5B 99.8(11) . .
H3B Li2 H5B 75.4(12) . .
H3A Li2 H5B 115.4(15) . .
H4A Li2 H5B 136.7(19) . .
H4B Li2 H5B 126(2) . .
H5A Li2 H5B 42.3(15) . .
O1B Mg2 C6 100.45(19) . .
O1B Mg2 C5 103.2(2) . .
C6 Mg2 C5 116.0(2) . .
O1B Mg2 C4 100.6(2) . .
C6 Mg2 C4 127.9(2) . .
C5 Mg2 C4 104.5(2) . .
Si4 C4 Li2 170.6(4) . .
Si4 C4 Mg2 115.0(3) . .
Li2 C4 Mg2 74.2(3) . .
Si4 C4 H4A 112(4) . .
Li2 C4 H4A 65(4) . .
Mg2 C4 H4A 106(4) . .
Si4 C4 H4B 102(3) . .
Li2 C4 H4B 70(3) . .
Mg2 C4 H4B 121(4) . .
H4A C4 H4B 99(5) . .
C4 Si4 C42 110.7(3) . .
C4 Si4 C41 112.0(3) . .
C42 Si4 C41 105.8(4) . .
C4 Si4 C43 112.0(3) . .
C42 Si4 C43 109.7(3) . .
C41 Si4 C43 106.4(4) . .
Si4 C41 H41A 109.5 . .
Si4 C41 H41B 109.5 . .
H41A C41 H41B 109.5 . .
Si4 C41 H41C 109.5 . .
H41A C41 H41C 109.5 . .
H41B C41 H41C 109.5 . .
Si4 C42 H42A 109.5 . .
Si4 C42 H42B 109.5 . .
H42A C42 H42B 109.5 . .
Si4 C42 H42C 109.5 . .
H42A C42 H42C 109.5 . .
H42B C42 H42C 109.5 . .
Si4 C43 H43A 109.5 . .
Si4 C43 H43B 109.5 . .
H43A C43 H43B 109.5 . .
Si4 C43 H43C 109.5 . .
H43A C43 H43C 109.5 . .
H43B C43 H43C 109.5 . .
Si5 C5 Li2 170.0(4) . .
Si5 C5 Mg2 114.7(3) . .
Li2 C5 Mg2 74.1(3) . .
Si5 C5 H5A 106(4) . .
Li2 C5 H5A 72(4) . .
Mg2 C5 H5A 117(4) . .
Si5 C5 H5B 106(4) . .
Li2 C5 H5B 65(4) . .
Mg2 C5 H5B 109(4) . .
H5A C5 H5B 102(5) . .
C5 Si5 C51 112.0(3) . .
C5 Si5 C52 111.5(3) . .
C51 Si5 C52 107.0(4) . .
C5 Si5 C53 111.9(3) . .
C51 Si5 C53 106.4(4) . .
C52 Si5 C53 107.7(4) . .
Si5 C51 H51A 109.5 . .
Si5 C51 H51B 109.5 . .
H51A C51 H51B 109.5 . .
Si5 C51 H51C 109.5 . .
H51A C51 H51C 109.5 . .
H51B C51 H51C 109.5 . .
Si5 C52 H52A 109.5 . .
Si5 C52 H52B 109.5 . .
H52A C52 H52B 109.5 . .
Si5 C52 H52C 109.5 . .
H52A C52 H52C 109.5 . .
H52B C52 H52C 109.5 . .
Si5 C53 H53A 109.5 . .
Si5 C53 H53B 109.5 . .
H53A C53 H53B 109.5 . .
Si5 C53 H53C 109.5 . .
H53A C53 H53C 109.5 . .
H53B C53 H53C 109.5 . .
Si6 C6 Li1 92.6(4) . 1_565
Si6 C6 Mg2 110.2(3) . .
Li1 C6 Mg2 156.9(4) 1_565 .
C6 Si6 C61 108.8(3) . .
C6 Si6 C63 112.5(3) . .
C61 Si6 C63 108.1(3) . .
C6 Si6 C62 113.1(3) . .
C61 Si6 C62 107.8(3) . .
C63 Si6 C62 106.1(3) . .
Si6 C61 H61A 109.5 . .
Si6 C61 H61B 109.5 . .
H61A C61 H61B 109.5 . .
Si6 C61 H61C 109.5 . .
H61A C61 H61C 109.5 . .
H61B C61 H61C 109.5 . .
Si6 C62 H62A 109.5 . .
Si6 C62 H62B 109.5 . .
H62A C62 H62B 109.5 . .
Si6 C62 H62C 109.5 . .
H62A C62 H62C 109.5 . .
H62B C62 H62C 109.5 . .
Si6 C63 H63A 109.5 . .
Si6 C63 H63B 109.5 . .
H63A C63 H63B 109.5 . .
Si6 C63 H63C 109.5 . .
H63A C63 H63C 109.5 . .
H63B C63 H63C 109.5 . .
C1B O1B C4B 109.3(4) . .
C1B O1B Mg2 129.0(3) . .
C4B O1B Mg2 121.3(3) . .
O1B C1B C2B 106.0(6) . .
O1B C1B C6B 103.2(9) . .
O1B C1B H1BA 110.5 . .
C2B C1B H1BA 110.5 . .
C6B C1B H1BA 129.4 . .
O1B C1B H1BB 110.5 . .
C2B C1B H1BB 110.5 . .
C6B C1B H1BB 92.7 . .
H1BA C1B H1BB 108.7 . .
C1B C2B C3B 99.8(9) . .
C1B C2B H2B1 111.8 . .
C3B C2B H2B1 111.8 . .
C1B C2B H2B2 111.8 . .
C3B C2B H2B2 111.8 . .
H2B1 C2B H2B2 109.5 . .
C4B C3B C2B 97.9(9) . .
C4B C3B H3B1 112.2 . .
C2B C3B H3B1 112.2 . .
C4B C3B H3B2 112.2 . .
C2B C3B H3B2 112.2 . .
H3B1 C3B H3B2 109.8 . .
O1B C4B C5B 105.0(8) . .
O1B C4B C3B 104.1(7) . .
O1B C4B H4BA 110.9 . .
C5B C4B H4BA 131.4 . .
C3B C4B H4BA 110.9 . .
O1B C4B H4BB 110.9 . .
C5B C4B H4BB 86.5 . .
C3B C4B H4BB 110.9 . .
H4BA C4B H4BB 109.0 . .
C7 Li3 C8 120.9(5) . 3_756
C7 Li3 C9 107.4(5) . .
C8 Li3 C9 123.6(5) 3_756 .
C7 Li3 C83 118.3(5) . 3_756
C8 Li3 C83 77.0(4) 3_756 3_756
C9 Li3 C83 105.4(4) . 3_756
C7 Li3 H7A 25.3(6) . .
C8 Li3 H7A 102.7(12) 3_756 .
C9 Li3 H7A 110.5(16) . .
C83 Li3 H7A 135.7(14) 3_756 .
C7 Li3 H7B 25.5(6) . .
C8 Li3 H7B 106.3(14) 3_756 .
C9 Li3 H7B 128.7(12) . .
C83 Li3 H7B 95.9(10) 3_756 .
H7A Li3 H7B 40.8(15) . .
C7 Li3 H9A 132.1(9) . .
C8 Li3 H9A 102.3(12) 3_756 .
C9 Li3 H9A 24.7(7) . .
C83 Li3 H9A 89.2(15) 3_756 .
H7A Li3 H9A 132.4(19) . .
H7B Li3 H9A 151.4(19) . .
O1C Mg3 C8 100.07(19) . .
O1C Mg3 C9 109.9(2) . .
C8 Mg3 C9 114.8(2) . .
O1C Mg3 C7 104.1(2) . .
C8 Mg3 C7 120.7(2) . .
C9 Mg3 C7 106.2(2) . .
Si7 C7 Li3 167.7(4) . .
Si7 C7 Mg3 117.5(3) . .
Li3 C7 Mg3 72.8(3) . .
Si7 C7 H7A 109(4) . .
Li3 C7 H7A 73(4) . .
Mg3 C7 H7A 103(4) . .
Si7 C7 H7B 103(4) . .
Li3 C7 H7B 65(4) . .
Mg3 C7 H7B 123(4) . .
H7A C7 H7B 99(5) . .
C7 Si7 C72 111.3(3) . .
C7 Si7 C71 109.8(3) . .
C72 Si7 C71 107.8(3) . .
C7 Si7 C73 114.8(3) . .
C72 Si7 C73 106.5(3) . .
C71 Si7 C73 106.2(4) . .
Si7 C71 H71A 109.5 . .
Si7 C71 H71B 109.5 . .
H71A C71 H71B 109.5 . .
Si7 C71 H71C 109.5 . .
H71A C71 H71C 109.5 . .
H71B C71 H71C 109.5 . .
Si7 C72 H72A 109.5 . .
Si7 C72 H72B 109.5 . .
H72A C72 H72B 109.5 . .
Si7 C72 H72C 109.5 . .
H72A C72 H72C 109.5 . .
H72B C72 H72C 109.5 . .
Si7 C73 H73A 109.5 . .
Si7 C73 H73B 109.5 . .
H73A C73 H73B 109.5 . .
Si7 C73 H73C 109.5 . .
H73A C73 H73C 109.5 . .
H73B C73 H73C 109.5 . .
Si8 C8 Mg3 116.9(3) . .
Si8 C8 Li3 90.9(4) . 3_746
Mg3 C8 Li3 152.1(4) . 3_746
Si8 C8 H8A 117(3) . .
Mg3 C8 H8A 98(3) . .
Li3 C8 H8A 66(3) 3_746 .
Si8 C8 H8B 107(3) . .
Mg3 C8 H8B 106(3) . .
Li3 C8 H8B 64(3) 3_746 .
H8A C8 H8B 112(5) . .
C82 Si8 C81A 92.4(7) . .
C82 Si8 C8 115.6(5) . .
C81A Si8 C8 113.2(5) . .
C82 Si8 C83 108.3(6) . .
C81A Si8 C83 111.3(6) . .
C8 Si8 C83 114.0(3) . .
C81A Si8 C82A 109.5(8) . .
C8 Si8 C82A 105.2(6) . .
C83 Si8 C82A 102.8(6) . .
C82 Si8 C81 110.1(7) . .
C8 Si8 C81 108.4(5) . .
C83 Si8 C81 99.2(5) . .
C82A Si8 C81 127.3(7) . .
Si8 C81 H81A 109.5 . .
Si8 C81 H81B 109.5 . .
Si8 C81 H81C 109.5 . .
Si8 C82 H82A 109.5 . .
Si8 C82 H82B 109.5 . .
Si8 C82 H82C 109.5 . .
Si8 C83 H83A 109.5 . .
Si8 C83 H83B 109.5 . .
H83A C83 H83B 109.5 . .
Si8 C83 H83C 109.5 . .
H83A C83 H83C 109.5 . .
H83B C83 H83C 109.5 . .
Si9 C9 Mg3 113.8(3) . .
Si9 C9 Li3 147.3(4) . .
Mg3 C9 Li3 72.4(3) . .
Si9 C9 H9A 106(4) . .
Mg3 C9 H9A 127(4) . .
Li3 C9 H9A 55(4) . .
Si9 C9 H9B 109(4) . .
Mg3 C9 H9B 107(4) . .
Li3 C9 H9B 99(4) . .
H9A C9 H9B 91(5) . .
C9 Si9 C91 113.0(4) . .
C9 Si9 C93 113.0(3) . .
C91 Si9 C93 108.2(4) . .
C9 Si9 C92 109.0(3) . .
C91 Si9 C92 107.5(4) . .
C93 Si9 C92 105.7(4) . .
Si9 C91 H91A 109.5 . .
Si9 C91 H91B 109.5 . .
H91A C91 H91B 109.5 . .
Si9 C91 H91C 109.5 . .
H91A C91 H91C 109.5 . .
H91B C91 H91C 109.5 . .
Si9 C92 H92A 109.5 . .
Si9 C92 H92B 109.5 . .
H92A C92 H92B 109.5 . .
Si9 C92 H92C 109.5 . .
H92A C92 H92C 109.5 . .
H92B C92 H92C 109.5 . .
Si9 C93 H93A 109.5 . .
Si9 C93 H93B 109.5 . .
H93A C93 H93B 109.5 . .
Si9 C93 H93C 109.5 . .
H93A C93 H93C 109.5 . .
H93B C93 H93C 109.5 . .
C5C O1C C1C 111.3(7) . .
C1C O1C C4C 103.5(7) . .
C5C O1C Mg3 127.1(7) . .
C1C O1C Mg3 121.4(4) . .
C4C O1C Mg3 129.0(7) . .
C2C C1C O1C 111.5(9) . .
O1C C1C C7C 100.5(8) . .
C2C C1C H1CA 109.3 . .
O1C C1C H1CA 109.3 . .
C7C C1C H1CA 132.9 . .
C2C C1C H1CB 109.3 . .
O1C C1C H1CB 109.3 . .
C7C C1C H1CB 94.9 . .
H1CA C1C H1CB 108.0 . .
C1C C2C C3C 101.5(12) . .
C1C C2C H2C1 111.5 . .
C3C C2C H2C1 111.5 . .
C1C C2C H2C2 111.5 . .
C3C C2C H2C2 111.5 . .
H2C1 C2C H2C2 109.3 . .
C4C C3C C2C 101.2(13) . .
C4C C3C H3C1 111.5 . .
C2C C3C H3C1 111.5 . .
C4C C3C H3C2 111.5 . .
C2C C3C H3C2 111.5 . .
H3C1 C3C H3C2 109.3 . .
O1C C4C C3C 105.4(12) . .
O1C C4C H4C1 110.7 . .
C3C C4C H4C1 110.7 . .
O1C C4C H4C2 110.7 . .
C3C C4C H4C2 110.7 . .
H4C1 C4C H4C2 108.8 . .
Si8 C81A H81D 109.5 . .
Si8 C81A H81E 109.5 . .
H81D C81A H81E 109.5 . .
Si8 C81A H81F 109.5 . .
H81D C81A H81F 109.5 . .
H81E C81A H81F 109.5 . .
Si8 C82A H82D 109.5 . .
Si8 C82A H82E 109.5 . .
H82D C82A H82E 109.5 . .
Si8 C82A H82F 109.5 . .
H82D C82A H82F 109.5 . .
H82E C82A H82F 109.5 . .
C6C C7C C1C 105.6(12) . .
C6C C7C H7C1 110.6 . .
C1C C7C H7C1 110.6 . .
C6C C7C H7C2 110.6 . .
C1C C7C H7C2 110.6 . .
H7C1 C7C H7C2 108.8 . .
C1A C5A C6A 103.4(12) . .
C1A C5A H5A1 111.1 . .
C6A C5A H5A1 111.1 . .
C1A C5A H5A2 111.1 . .
C6A C5A H5A2 111.1 . .
H5A1 C5A H5A2 109.0 . .
C4A C6A C5A 103.9(12) . .
C4A C6A H6A1 111.0 . .
C5A C6A H6A1 111.0 . .
C4A C6A H6A2 111.0 . .
C5A C6A H6A2 111.0 . .
H6A1 C6A H6A2 109.0 . .
O1C C5C C6C 101.6(12) . .
O1C C5C H5C1 111.5 . .
C6C C5C H5C1 111.5 . .
O1C C5C H5C2 111.5 . .
C6C C5C H5C2 111.5 . .
H5C1 C5C H5C2 109.3 . .
C5C C6C C7C 102.2(13) . .
C5C C6C H6C1 111.3 . .
C7C C6C H6C1 111.3 . .
C5C C6C H6C2 111.3 . .
C7C C6C H6C2 111.3 . .
H6C1 C6C H6C2 109.2 . .
C6B C5B C4B 107.3(14) . .
C6B C5B H5B1 110.3 . .
C4B C5B H5B1 110.3 . .
C6B C5B H5B2 110.3 . .
C4B C5B H5B2 110.3 . .
H5B1 C5B H5B2 108.5 . .
C5B C6B C1B 105.5(15) . .
C5B C6B H6B1 110.6 . .
C1B C6B H6B1 110.6 . .
C5B C6B H6B2 110.6 . .
C1B C6B H6B2 110.6 . .
H6B1 C6B H6B2 108.8 . .

loop_
_geom_bond_atom_site_label_1
_geom_bond_atom_site_label_2
_geom_bond_distance
_geom_bond_site_symmetry_2
Li1 C2 2.207(11) .
Li1 C6 2.207(10) 1_545
Li1 C1 2.215(11) .
Li1 H1A 1.93(6) .
Li1 H2A 1.90(6) .
Li1 H2B 2.19(6) .
Mg1 O1A 2.065(4) .
Mg1 C3 2.191(6) .
Mg1 C2 2.223(6) .
Mg1 C1 2.235(6) .
Mg1 H3A 2.34(5) .
C1 Si1 1.846(6) .
C1 H1A 0.944(19) .
C1 H1B 0.945(19) .
Si1 C12 1.858(7) .
Si1 C11 1.881(7) .
Si1 C13 1.892(7) .
C11 H11A 0.980 .
C11 H11B 0.980 .
C11 H11C 0.980 .
C12 H12A 0.980 .
C12 H12B 0.980 .
C12 H12C 0.980 .
C13 H13A 0.980 .
C13 H13B 0.980 .
C13 H13C 0.980 .
C2 Si2 1.834(6) .
C2 H2A 0.959(19) .
C2 H2B 0.951(19) .
Si2 C22 1.869(7) .
Si2 C23 1.882(7) .
Si2 C21 1.896(6) .
C21 H21A 0.980 .
C21 H21B 0.980 .
C21 H21C 0.980 .
C22 H22A 0.980 .
C22 H22B 0.980 .
C22 H22C 0.980 .
C23 H23A 0.980 .
C23 H23B 0.980 .
C23 H23C 0.980 .
C3 Si3 1.821(6) .
C3 Li2 2.229(11) .
C3 H3B 0.948(19) .
C3 H3A 0.944(19) .
Si3 C32 1.871(6) .
Si3 C31 1.873(6) .
Si3 C33 1.898(6) .
C31 H31A 0.980 .
C31 H31B 0.980 .
C31 H31C 0.980 .
C32 H32A 0.980 .
C32 H32B 0.980 .
C32 H32C 0.980 .
C33 H33A 0.980 .
C33 H33B 0.980 .
C33 H33C 0.980 .
O1A C4A 1.450(7) .
O1A C1A 1.450(7) .
C1A C2A 1.496(13) .
C1A C5A 1.516(18) .
C1A H1AA 0.990 .
C1A H1AB 0.990 .
C2A C3A 1.537(19) .
C2A H2A1 0.990 .
C2A H2A2 0.990 .
C3A C4A 1.548(15) .
C3A H3A1 0.990 .
C3A H3A2 0.990 .
C4A C6A 1.474(17) .
C4A H4AA 0.990 .
C4A H4AB 0.990 .
Li2 C4 2.191(11) .
Li2 C5 2.197(11) .
Li2 H3B 2.06(6) .
Li2 H3A 2.17(6) .
Li2 H4A 1.98(6) .
Li2 H4B 2.07(6) .
Li2 H5A 2.11(6) .
Li2 H5B 1.99(6) .
Mg2 O1B 2.085(4) .
Mg2 C6 2.207(5) .
Mg2 C5 2.230(6) .
Mg2 C4 2.231(6) .
C4 Si4 1.833(6) .
C4 H4A 0.949(19) .
C4 H4B 0.954(19) .
Si4 C42 1.866(7) .
Si4 C41 1.883(7) .
Si4 C43 1.889(7) .
C41 H41A 0.980 .
C41 H41B 0.980 .
C41 H41C 0.980 .
C42 H42A 0.980 .
C42 H42B 0.980 .
C42 H42C 0.980 .
C43 H43A 0.980 .
C43 H43B 0.980 .
C43 H43C 0.980 .
C5 Si5 1.832(6) .
C5 H5A 0.957(19) .
C5 H5B 0.948(19) .
Si5 C51 1.857(8) .
Si5 C52 1.868(7) .
Si5 C53 1.877(7) .
C51 H51A 0.980 .
C51 H51B 0.980 .
C51 H51C 0.980 .
C52 H52A 0.980 .
C52 H52B 0.980 .
C52 H52C 0.980 .
C53 H53A 0.980 .
C53 H53B 0.980 .
C53 H53C 0.980 .
C6 Si6 1.841(6) .
C6 Li1 2.207(10) 1_565
Si6 C61 1.877(6) .
Si6 C63 1.881(6) .
Si6 C62 1.890(6) .
C61 H61A 0.980 .
C61 H61B 0.980 .
C61 H61C 0.980 .
C62 H62A 0.980 .
C62 H62B 0.980 .
C62 H62C 0.980 .
C63 H63A 0.980 .
C63 H63B 0.980 .
C63 H63C 0.980 .
O1B C1B 1.451(6) .
O1B C4B 1.454(7) .
C1B C2B 1.502(13) .
C1B C6B 1.54(2) .
C1B H1BA 0.990 .
C1B H1BB 0.990 .
C2B C3B 1.598(18) .
C2B H2B1 0.990 .
C2B H2B2 0.990 .
C3B C4B 1.527(14) .
C3B H3B1 0.990 .
C3B H3B2 0.990 .
C4B C5B 1.490(17) .
C4B H4BA 0.990 .
C4B H4BB 0.990 .
Li3 C7 2.192(12) .
Li3 C8 2.224(11) 3_756
Li3 C9 2.226(12) .
Li3 C83 2.730(12) 3_756
Li3 H7A 2.12(6) .
Li3 H7B 1.99(6) .
Li3 H9A 1.86(6) .
Mg3 O1C 2.089(4) .
Mg3 C8 2.182(5) .
Mg3 C9 2.219(6) .
Mg3 C7 2.232(6) .
C7 Si7 1.847(6) .
C7 H7A 0.95(2) .
C7 H7B 0.943(19) .
Si7 C72 1.880(7) .
Si7 C71 1.883(7) .
Si7 C73 1.888(7) .
C71 H71A 0.980 .
C71 H71B 0.980 .
C71 H71C 0.980 .
C72 H72A 0.980 .
C72 H72B 0.980 .
C72 H72C 0.980 .
C73 H73A 0.980 .
C73 H73B 0.980 .
C73 H73C 0.980 .
C8 Si8 1.823(6) .
C8 Li3 2.224(11) 3_746
C8 H8A 0.951(19) .
C8 H8B 0.957(19) .
Si8 C82 1.773(15) .
Si8 C81A 1.813(16) .
Si8 C83 1.885(7) .
Si8 C82A 1.952(18) .
Si8 C81 1.961(15) .
C81 H81A 0.980 .
C81 H81B 0.980 .
C81 H81C 0.980 .
C82 H82A 0.980 .
C82 H82B 0.980 .
C82 H82C 0.980 .
C83 H83A 0.980 .
C83 H83B 0.980 .
C83 H83C 0.980 .
C9 Si9 1.830(6) .
C9 H9A 0.94(2) .
C9 H9B 0.95(2) .
Si9 C91 1.842(8) .
Si9 C93 1.854(8) .
Si9 C92 1.903(8) .
C91 H91A 0.980 .
C91 H91B 0.980 .
C91 H91C 0.980 .
C92 H92A 0.980 .
C92 H92B 0.980 .
C92 H92C 0.980 .
C93 H93A 0.980 .
C93 H93B 0.980 .
C93 H93C 0.980 .
O1C C5C 1.443(15) .
O1C C1C 1.456(7) .
O1C C4C 1.463(16) .
C1C C2C 1.394(17) .
C1C C7C 1.617(19) .
C1C H1CA 0.990 .
C1C H1CB 0.990 .
C2C C3C 1.51(2) .
C2C H2C1 0.990 .
C2C H2C2 0.990 .
C3C C4C 1.49(2) .
C3C H3C1 0.990 .
C3C H3C2 0.990 .
C4C H4C1 0.990 .
C4C H4C2 0.990 .
C81A H81D 0.980 .
C81A H81E 0.980 .
C81A H81F 0.980 .
C82A H82D 0.980 .
C82A H82E 0.980 .
C82A H82F 0.980 .
C7C C6C 1.59(2) .
C7C H7C1 0.990 .
C7C H7C2 0.990 .
C5A C6A 1.52(2) .
C5A H5A1 0.990 .
C5A H5A2 0.990 .
C6A H6A1 0.990 .
C6A H6A2 0.990 .
C5C C6C 1.55(2) .
C5C H5C1 0.990 .
C5C H5C2 0.990 .
C6C H6C1 0.990 .
C6C H6C2 0.990 .
C5B C6B 1.37(3) .
C5B H5B1 0.990 .
C5B H5B2 0.990 .
C6B H6B1 0.990 .
C6B H6B2 0.990 .
